data_2208839
loop_
_publ_author_name
'D. Gayathri'
'D. Sujatha'
'D. Velmurugan'
'K. Ravikumar'
'M. Poornachandran'

_publ_section_title
;
 1-(3-Nitrophenyl)-5-tosylperhydropyrrolo[3,4-<i>b</i>]pyrrole
;
_journal_coeditor_code CI2054
_journal_issue 5
_journal_name_full 'Acta Crystallographica Section E'
_journal_page_first o2045
_journal_page_last o2047
_journal_paper_doi 10.1107/S1600536806014243
_journal_volume 62
_journal_year 2006
_chemical_formula_iupac 'C19 H21 N3 O4 S'
_chemical_formula_moiety 'C19 H21 N3 O4 S'
_chemical_formula_sum 'C19 H21 N3 O4 S'
_chemical_formula_weight 387.45
_chemical_name_systematic
;
1-(3-Nitrophenyl)-5-tosylperhydropyrrolo[3,4-b]pyrrole
;
_space_group_IT_number 14
_symmetry_cell_setting monoclinic
_symmetry_space_group_name_Hall '-P 2ybc'
_symmetry_space_group_name_H-M 'P 1 21/c 1'
_atom_sites_solution_hydrogens geom
_atom_sites_solution_primary direct
_atom_sites_solution_secondary difmap
_audit_creation_method SHELXL-97
_cell_angle_alpha 90.00
_cell_angle_beta 104.2860(10)
_cell_angle_gamma 90.00
_cell_formula_units_Z 4
_cell_length_a 7.4456(4)
_cell_length_b 25.2680(15)
_cell_length_c 10.0594(6)
_cell_measurement_reflns_used 1588
_cell_measurement_temperature 273(2)
_cell_measurement_theta_max 25.0
_cell_measurement_theta_min 1.61
_cell_volume 1834.00(18)
_computing_cell_refinement 'SAINT (Bruker, 2001)'
_computing_data_collection 'SMART (Bruker, 2001)'
_computing_data_reduction SAINT
_computing_molecular_graphics 'PLATON (Spek, 2003)'
_computing_publication_material 'SHELXL97 and PARST (Nardelli, 1995)'
_computing_structure_refinement 'SHELXL97 (Sheldrick, 1997)'
_computing_structure_solution 'SHELXS97 (Sheldrick, 1997)'
_diffrn_ambient_temperature 293(2)
_diffrn_measured_fraction_theta_full 1.000
_diffrn_measured_fraction_theta_max 1.000
_diffrn_measurement_device 'Bruker SMART APEX'
_diffrn_measurement_device_type 'Bruker SMART APEX CCD area-detector'
_diffrn_measurement_method \w
_diffrn_radiation_monochromator graphite
_diffrn_radiation_source 'fine-focus sealed tube'
_diffrn_radiation_type MoK\a
_diffrn_radiation_wavelength 0.71073
_diffrn_reflns_av_R_equivalents 0.0246
_diffrn_reflns_av_sigmaI/netI 0.0181
_diffrn_reflns_limit_h_max 8
_diffrn_reflns_limit_h_min -8
_diffrn_reflns_limit_k_max 30
_diffrn_reflns_limit_k_min -30
_diffrn_reflns_limit_l_max 11
_diffrn_reflns_limit_l_min -11
_diffrn_reflns_number 17515
_diffrn_reflns_theta_full 25.00
_diffrn_reflns_theta_max 25.00
_diffrn_reflns_theta_min 1.61
_diffrn_standards_number 0
_exptl_absorpt_coefficient_mu 0.208
_exptl_absorpt_correction_type none
_exptl_crystal_colour colourless
_exptl_crystal_density_diffrn 1.403
_exptl_crystal_density_method 'not measured'
_exptl_crystal_description Block
_exptl_crystal_F_000 816
_exptl_crystal_size_max 0.25
_exptl_crystal_size_mid 0.22
_exptl_crystal_size_min 0.21
_refine_diff_density_max 0.408
_refine_diff_density_min -0.224
_refine_ls_extinction_method none
_refine_ls_goodness_of_fit_ref 1.144
_refine_ls_hydrogen_treatment constr
_refine_ls_matrix_type full
_refine_ls_number_parameters 245
_refine_ls_number_reflns 3217
_refine_ls_number_restraints 0
_refine_ls_restrained_S_all 1.144
_refine_ls_R_factor_all 0.0505
_refine_ls_R_factor_gt 0.0461
_refine_ls_shift/su_max 0.001
_refine_ls_shift/su_mean 0.000
_refine_ls_structure_factor_coef Fsqd
_refine_ls_weighting_details 'calc w=1/[\s^2^(Fo^2^)+(0.0504P)^2^+0.7696P] where P=(Fo^2^+2Fc^2^)/3'
_refine_ls_weighting_scheme calc
_refine_ls_wR_factor_gt 0.1131
_refine_ls_wR_factor_ref 0.1161
_reflns_number_gt 2942
_reflns_number_total 3217
_reflns_threshold_expression I>2\s(I)
_cod_data_source_file ci2054.cif
_cod_data_source_block I
_cod_original_sg_symbol_H-M 'P 21/c'
_cod_database_code 2208839
_cod_database_fobs_code 2208839

loop_
_symmetry_equiv_pos_as_xyz
'x, y, z'
'-x, y+1/2, -z+1/2'
'-x, -y, -z'
'x, -y-1/2, z-1/2'

loop_
_atom_site_type_symbol
_atom_site_label
_atom_site_fract_x
_atom_site_fract_y
_atom_site_fract_z
_atom_site_U_iso_or_equiv
_atom_site_adp_type
_atom_site_calc_flag
_atom_site_refinement_flags
_atom_site_occupancy
C C1 0.8692(3) 0.70348(8) 0.7704(2) 0.0472(5) Uani d . 1
H H1A 0.9034 0.7377 0.7405 0.057 Uiso calc R 1
H H1B 0.8836 0.7045 0.8688 0.057 Uiso calc R 1
C C2 0.6706(3) 0.68963(8) 0.6968(2) 0.0431(5) Uani d . 1
H H2 0.5916 0.6893 0.7616 0.052 Uiso calc R 1
C C3 0.6802(3) 0.63403(8) 0.63640(19) 0.0378(4) Uani d . 1
H H3 0.5825 0.6111 0.6539 0.045 Uiso calc R 1
C C4 0.8716(3) 0.61281(8) 0.7066(2) 0.0393(5) Uani d . 1
H H4A 0.8702 0.5946 0.7912 0.047 Uiso calc R 1
H H4B 0.9169 0.5888 0.6470 0.047 Uiso calc R 1
C C5 0.5852(4) 0.72383(10) 0.5738(2) 0.0627(7) Uani d . 1
H H5A 0.4510 0.7231 0.5546 0.075 Uiso calc R 1
H H5B 0.6271 0.7602 0.5891 0.075 Uiso calc R 1
C C6 0.6517(4) 0.69934(8) 0.4573(2) 0.0516(6) Uani d . 1
H H6A 0.5669 0.7068 0.3693 0.062 Uiso calc R 1
H H6B 0.7744 0.7120 0.4562 0.062 Uiso calc R 1
C C7 0.6582(2) 0.60435(7) 0.39624(19) 0.0357(4) Uani d . 1
C C8 0.6701(3) 0.61654(8) 0.2632(2) 0.0391(5) Uani d . 1
H H8 0.6786 0.6516 0.2370 0.047 Uiso calc R 1
C C9 0.6689(3) 0.57613(8) 0.1711(2) 0.0419(5) Uani d . 1
C C10 0.6565(3) 0.52366(9) 0.2025(2) 0.0505(5) Uani d . 1
H H10 0.6540 0.4973 0.1375 0.061 Uiso calc R 1
C C11 0.6479(3) 0.51175(8) 0.3337(2) 0.0519(6) Uani d . 1
H H11 0.6407 0.4765 0.3583 0.062 Uiso calc R 1
C C12 0.6497(3) 0.55046(8) 0.4299(2) 0.0434(5) Uani d . 1
H H12 0.6452 0.5410 0.5184 0.052 Uiso calc R 1
C C13 1.1909(3) 0.63953(8) 0.9931(2) 0.0415(5) Uani d . 1
C C14 1.1760(3) 0.58707(9) 1.0276(2) 0.0494(5) Uani d . 1
H H14 1.1736 0.5606 0.9630 0.059 Uiso calc R 1
C C15 1.1649(3) 0.57427(10) 1.1586(3) 0.0581(6) Uani d . 1
H H15 1.1557 0.5389 1.1815 0.070 Uiso calc R 1
C C16 1.1669(3) 0.61273(11) 1.2564(2) 0.0555(6) Uani d . 1
C C17 1.1806(3) 0.66486(10) 1.2195(2) 0.0551(6) Uani d . 1
H H17 1.1819 0.6913 1.2840 0.066 Uiso calc R 1
C C18 1.1924(3) 0.67877(9) 1.0894(2) 0.0485(5) Uani d . 1
H H18 1.2014 0.7142 1.0666 0.058 Uiso calc R 1
C C19 1.1585(4) 0.59821(14) 1.3999(3) 0.0810(9) Uani d . 1
H H19A 1.0957 0.5649 1.3983 0.122 Uiso calc R 1
H H19B 1.0923 0.6251 1.4356 0.122 Uiso calc R 1
H H19C 1.2820 0.5953 1.4571 0.122 Uiso calc R 1
N N1 0.9849(2) 0.66127(6) 0.73342(17) 0.0387(4) Uani d . 1
N N2 0.6543(2) 0.64347(6) 0.48937(16) 0.0409(4) Uani d . 1
N N3 0.6841(3) 0.59033(9) 0.03284(19) 0.0529(5) Uani d . 1
O O1 1.2766(2) 0.70814(6) 0.82750(17) 0.0553(4) Uani d . 1
O O2 1.2790(2) 0.61314(7) 0.76845(17) 0.0558(4) Uani d . 1
O O3 0.6943(3) 0.63668(8) 0.00452(17) 0.0731(5) Uani d . 1
O O4 0.6884(3) 0.55461(8) -0.04817(18) 0.0785(6) Uani d . 1
S S1 1.19851(7) 0.65638(2) 0.82405(5) 0.04216(18) Uani d . 1

loop_
_atom_site_aniso_label
_atom_site_aniso_U_11
_atom_site_aniso_U_22
_atom_site_aniso_U_33
_atom_site_aniso_U_12
_atom_site_aniso_U_13
_atom_site_aniso_U_23
C1 0.0473(12) 0.0382(11) 0.0556(13) 0.0044(9) 0.0115(10) -0.0052(9)
C2 0.0409(11) 0.0486(12) 0.0422(11) 0.0062(9) 0.0149(9) -0.0034(9)
C3 0.0384(10) 0.0413(11) 0.0350(10) -0.0041(8) 0.0117(8) 0.0027(8)
C4 0.0443(11) 0.0380(11) 0.0368(10) -0.0011(9) 0.0121(9) 0.0002(8)
C5 0.0729(17) 0.0496(14) 0.0594(15) 0.0218(12) 0.0046(13) -0.0046(11)
C6 0.0713(15) 0.0347(11) 0.0447(12) 0.0054(10) 0.0067(11) 0.0049(9)
C7 0.0320(10) 0.0379(10) 0.0360(10) -0.0022(8) 0.0063(8) 0.0017(8)
C8 0.0371(10) 0.0380(11) 0.0415(11) -0.0023(8) 0.0086(8) 0.0053(8)
C9 0.0351(10) 0.0533(13) 0.0374(11) -0.0035(9) 0.0092(8) -0.0006(9)
C10 0.0555(13) 0.0447(12) 0.0533(13) -0.0036(10) 0.0176(11) -0.0111(10)
C11 0.0628(14) 0.0343(11) 0.0600(14) -0.0038(10) 0.0178(11) 0.0017(10)
C12 0.0485(12) 0.0394(11) 0.0426(11) -0.0052(9) 0.0122(9) 0.0054(9)
C13 0.0313(10) 0.0462(12) 0.0451(12) 0.0010(9) 0.0058(8) 0.0010(9)
C14 0.0463(12) 0.0448(12) 0.0557(13) 0.0068(10) 0.0102(10) 0.0003(10)
C15 0.0510(13) 0.0564(14) 0.0644(16) 0.0024(11) 0.0093(11) 0.0183(12)
C16 0.0343(11) 0.0805(18) 0.0488(13) 0.0033(11) 0.0046(9) 0.0106(12)
C17 0.0460(13) 0.0704(16) 0.0458(13) 0.0018(11) 0.0052(10) -0.0093(11)
C18 0.0451(12) 0.0477(12) 0.0506(13) -0.0029(10) 0.0077(10) -0.0038(10)
C19 0.0571(16) 0.127(3) 0.0571(16) 0.0057(16) 0.0113(13) 0.0251(17)
N1 0.0382(9) 0.0382(9) 0.0411(9) 0.0005(7) 0.0125(7) -0.0015(7)
N2 0.0542(10) 0.0337(9) 0.0346(9) -0.0020(7) 0.0103(8) 0.0026(7)
N3 0.0508(11) 0.0678(13) 0.0413(10) -0.0069(10) 0.0136(8) -0.0023(10)
O1 0.0473(9) 0.0568(10) 0.0633(10) -0.0122(7) 0.0162(7) 0.0036(8)
O2 0.0447(8) 0.0663(10) 0.0609(10) 0.0108(7) 0.0213(7) -0.0054(8)
O3 0.1016(15) 0.0731(13) 0.0493(10) -0.0027(11) 0.0274(10) 0.0117(9)
O4 0.1018(15) 0.0901(14) 0.0516(10) -0.0222(11) 0.0344(10) -0.0225(10)
S1 0.0356(3) 0.0468(3) 0.0463(3) -0.0006(2) 0.0143(2) -0.0007(2)

loop_
_atom_type_symbol
_atom_type_description
_atom_type_scat_dispersion_real
_atom_type_scat_dispersion_imag
_atom_type_scat_source
C C 0.0033 0.0016 'International Tables Vol C Tables 4.2.6.8 and 6.1.1.4'
H H 0.0000 0.0000 'International Tables Vol C Tables 4.2.6.8 and 6.1.1.4'
N N 0.0061 0.0033 'International Tables Vol C Tables 4.2.6.8 and 6.1.1.4'
O O 0.0106 0.0060 'International Tables Vol C Tables 4.2.6.8 and 6.1.1.4'
S S 0.1246 0.1234 'International Tables Vol C Tables 4.2.6.8 and 6.1.1.4'

loop_
_geom_angle_atom_site_label_1
_geom_angle_atom_site_label_2
_geom_angle_atom_site_label_3
_geom_angle
_geom_angle_publ_flag
N1 C1 C2 105.60(16) ?
N1 C1 H1A 110.6 ?
C2 C1 H1A 110.6 ?
N1 C1 H1B 110.6 ?
C2 C1 H1B 110.6 ?
H1A C1 H1B 108.8 ?
C5 C2 C1 115.3(2) ?
C5 C2 C3 104.45(17) ?
C1 C2 C3 105.50(16) ?
C5 C2 H2 110.4 ?
C1 C2 H2 110.4 ?
C3 C2 H2 110.4 ?
N2 C3 C4 113.65(16) ?
N2 C3 C2 104.04(15) ?
C4 C3 C2 105.55(16) ?
N2 C3 H3 111.1 ?
C4 C3 H3 111.1 ?
C2 C3 H3 111.1 ?
N1 C4 C3 102.72(15) ?
N1 C4 H4A 111.2 ?
C3 C4 H4A 111.2 ?
N1 C4 H4B 111.2 ?
C3 C4 H4B 111.2 ?
H4A C4 H4B 109.1 ?
C6 C5 C2 104.35(17) ?
C6 C5 H5A 110.9 ?
C2 C5 H5A 110.9 ?
C6 C5 H5B 110.9 ?
C2 C5 H5B 110.9 ?
H5A C5 H5B 108.9 ?
N2 C6 C5 102.42(18) ?
N2 C6 H6A 111.3 ?
C5 C6 H6A 111.3 ?
N2 C6 H6B 111.3 ?
C5 C6 H6B 111.3 ?
H6A C6 H6B 109.2 ?
N2 C7 C8 120.95(17) ?
N2 C7 C12 121.62(18) ?
C8 C7 C12 117.43(18) ?
C9 C8 C7 119.29(18) ?
C9 C8 H8 120.4 ?
C7 C8 H8 120.4 ?
C10 C9 C8 123.50(19) ?
C10 C9 N3 118.67(19) ?
C8 C9 N3 117.83(19) ?
C11 C10 C9 117.1(2) ?
C11 C10 H10 121.4 ?
C9 C10 H10 121.4 ?
C10 C11 C12 121.8(2) ?
C10 C11 H11 119.1 ?
C12 C11 H11 119.1 ?
C11 C12 C7 120.80(19) ?
C11 C12 H12 119.6 ?
C7 C12 H12 119.6 ?
C14 C13 C18 119.9(2) ?
C14 C13 S1 119.78(17) ?
C18 C13 S1 120.28(17) ?
C15 C14 C13 119.5(2) ?
C15 C14 H14 120.2 ?
C13 C14 H14 120.2 ?
C14 C15 C16 121.6(2) ?
C14 C15 H15 119.2 ?
C16 C15 H15 119.2 ?
C17 C16 C15 118.0(2) ?
C17 C16 C19 121.0(3) ?
C15 C16 C19 121.1(3) ?
C18 C17 C16 121.7(2) ?
C18 C17 H17 119.2 ?
C16 C17 H17 119.2 ?
C17 C18 C13 119.4(2) ?
C17 C18 H18 120.3 ?
C13 C18 H18 120.3 ?
C16 C19 H19A 109.5 ?
C16 C19 H19B 109.5 ?
H19A C19 H19B 109.5 ?
C16 C19 H19C 109.5 ?
H19A C19 H19C 109.5 ?
H19B C19 H19C 109.5 ?
C4 N1 C1 107.7(2) y
C4 N1 S1 118.30(10) y
C1 N1 S1 117.60(10) y
C7 N2 C6 123.6(2) y
C7 N2 C3 123.7(2) y
C6 N2 C3 112.1(2) y
O3 N3 O4 122.9(2) y
O3 N3 C9 118.9(2) y
O4 N3 C9 118.2(2) y
O2 S1 O1 120.20(10) y
O2 S1 N1 106.60(10) y
O1 S1 N1 106.20(10) y
O2 S1 C13 108.00(10) y
O1 S1 C13 107.90(10) y
N1 S1 C13 107.30(10) y

loop_
_geom_bond_atom_site_label_1
_geom_bond_atom_site_label_2
_geom_bond_distance
_geom_bond_publ_flag
C1 N1 1.475(3) y
C1 C2 1.522(3) ?
C1 H1A 0.97 ?
C1 H1B 0.97 ?
C2 C5 1.514(3) ?
C2 C3 1.539(3) ?
C2 H2 0.98 ?
C3 N2 1.463(2) y
C3 C4 1.523(3) ?
C3 H3 0.98 ?
C4 N1 1.474(2) y
C4 H4A 0.97 ?
C4 H4B 0.97 ?
C5 C6 1.513(3) ?
C5 H5A 0.97 ?
C5 H5B 0.97 ?
C6 N2 1.447(3) y
C6 H6A 0.97 ?
C6 H6B 0.97 ?
C7 N2 1.367(2) y
C7 C8 1.398(3) ?
C7 C12 1.409(3) ?
C8 C9 1.377(3) ?
C8 H8 0.93 ?
C9 C10 1.371(3) ?
C9 N3 1.468(3) y
C10 C11 1.371(3) ?
C10 H10 0.93 ?
C11 C12 1.374(3) ?
C11 H11 0.93 ?
C12 H12 0.93 ?
C13 C14 1.382(3) ?
C13 C18 1.385(3) ?
C13 S1 1.767(2) y
C14 C15 1.379(3) ?
C14 H14 0.93 ?
C15 C16 1.381(4) ?
C15 H15 0.93 ?
C16 C17 1.379(3) ?
C16 C19 1.505(4) ?
C17 C18 1.378(3) ?
C17 H17 0.93 ?
C18 H18 0.93 ?
C19 H19A 0.96 ?
C19 H19B 0.96 ?
C19 H19C 0.96 ?
N1 S1 1.631(2) y
N3 O3 1.212(3) y
N3 O4 1.221(2) y
O1 S1 1.428(2) y
O2 S1 1.425(2) y

loop_
_geom_hbond_atom_site_label_D
_geom_hbond_atom_site_label_H
_geom_hbond_atom_site_label_A
_geom_hbond_site_symmetry_A
_geom_hbond_distance_DH
_geom_hbond_distance_HA
_geom_hbond_distance_DA
_geom_hbond_angle_DHA
C4 H4A O4 1_556 0.97 2.56 3.431(3) 150

loop_
_geom_torsion_atom_site_label_1
_geom_torsion_atom_site_label_2
_geom_torsion_atom_site_label_3
_geom_torsion_atom_site_label_4
_geom_torsion
N1 C1 C2 C5 -106.4(2)
N1 C1 C2 C3 8.3(2)
C5 C2 C3 N2 15.9(2)
C1 C2 C3 N2 -106.11(18)
C5 C2 C3 C4 135.79(18)
C1 C2 C3 C4 13.8(2)
N2 C3 C4 N1 82.83(18)
C2 C3 C4 N1 -30.55(19)
C1 C2 C5 C6 83.5(2)
C3 C2 C5 C6 -31.8(2)
C2 C5 C6 N2 35.3(2)
N2 C7 C8 C9 -178.37(18)
C12 C7 C8 C9 1.4(3)
C7 C8 C9 C10 0.1(3)
C7 C8 C9 N3 -179.20(17)
C8 C9 C10 C11 -1.1(3)
N3 C9 C10 C11 178.15(19)
C9 C10 C11 C12 0.7(3)
C10 C11 C12 C7 0.8(3)
N2 C7 C12 C11 178.0(2)
C8 C7 C12 C11 -1.8(3)
C18 C13 C14 C15 -0.7(3)
S1 C13 C14 C15 -178.18(17)
C13 C14 C15 C16 0.4(3)
C14 C15 C16 C17 0.0(3)
C14 C15 C16 C19 -178.8(2)
C15 C16 C17 C18 -0.2(3)
C19 C16 C17 C18 178.6(2)
C16 C17 C18 C13 -0.1(3)
C14 C13 C18 C17 0.5(3)
S1 C13 C18 C17 178.01(16)
C3 C4 N1 C1 36.99(19)
C3 C4 N1 S1 173.41(12)
C2 C1 N1 C4 -28.6(2)
C2 C1 N1 S1 -165.45(14)
C8 C7 N2 C6 3.5(3)
C12 C7 N2 C6 -176.3(2)
C8 C7 N2 C3 -166.94(18)
C12 C7 N2 C3 13.3(3)
C5 C6 N2 C7 162.14(19)
C5 C6 N2 C3 -26.4(2)
C4 C3 N2 C7 63.9(2)
C2 C3 N2 C7 178.17(17)
C4 C3 N2 C6 -107.5(2)
C2 C3 N2 C6 6.8(2)
C10 C9 N3 O3 179.7(2)
C8 C9 N3 O3 -1.1(3)
C10 C9 N3 O4 -1.3(3)
C8 C9 N3 O4 178.0(2)
C4 N1 S1 O2 47.77(16)
C1 N1 S1 O2 179.94(15)
C4 N1 S1 O1 177.06(14)
C1 N1 S1 O1 -50.76(17)
C4 N1 S1 C13 -67.77(16)
C1 N1 S1 C13 64.41(17)
C14 C13 S1 O2 -28.86(19)
C18 C13 S1 O2 153.66(17)
C14 C13 S1 O1 -160.24(16)
C18 C13 S1 O1 22.28(19)
C14 C13 S1 N1 85.70(18)
C18 C13 S1 N1 -91.78(18)
